data_7104893
loop_
_publ_author_name
'Zhang, Lin-Ping'
'Lu, Wen-Jie'
'Mak, Thomas C W'

_publ_section_title
;
 Controlled crystallization of mixed-ligand complexes of
 1,3-bis(4-pyridyl)propane-N,N'-dioxide with metal(II) thiocyanates:
 isostructurality in coordination networks bearing different mono- and
 di-nuclear nodes
;
_journal_issue 22
_journal_name_full 'Chemical communications (Cambridge, England)'
_journal_page_first 2830
_journal_page_last 2831
_journal_paper_doi 10.1039/b307604k
_journal_year 2003
_chemical_formula_sum 'C15 H16 Mn N4 O3 S2'
_chemical_formula_weight 419.38
_chemical_name_systematic
;
?
;
_space_group_IT_number 14
_symmetry_cell_setting monoclinic
_symmetry_space_group_name_Hall '-P 2ybc'
_symmetry_space_group_name_H-M 'P 1 21/c 1'
_atom_sites_solution_hydrogens geom
_atom_sites_solution_primary direct
_atom_sites_solution_secondary difmap
_audit_creation_method SHELXL-97
_cell_angle_alpha 90.00
_cell_angle_beta 114.18(3)
_cell_angle_gamma 90.00
_cell_formula_units_Z 4
_cell_length_a 12.544(3)
_cell_length_b 12.644(3)
_cell_length_c 13.219(3)
_cell_measurement_temperature 293(2)
_cell_volume 1912.5(7)
_computing_structure_refinement 'SHELXL-97 (Sheldrick, 1997)'
_computing_structure_solution 'SHELXS-97 (Sheldrick, 1990)'
_diffrn_ambient_temperature 293(2)
_diffrn_measured_fraction_theta_full 0.999
_diffrn_measured_fraction_theta_max 0.999
_diffrn_radiation_monochromator graphite
_diffrn_radiation_source 'fine-focus sealed tube'
_diffrn_radiation_type MoK\a
_diffrn_radiation_wavelength 0.71073
_diffrn_reflns_av_R_equivalents 0.0416
_diffrn_reflns_av_sigmaI/netI 0.0779
_diffrn_reflns_limit_h_max 14
_diffrn_reflns_limit_h_min 0
_diffrn_reflns_limit_k_max 15
_diffrn_reflns_limit_k_min 0
_diffrn_reflns_limit_l_max 14
_diffrn_reflns_limit_l_min -15
_diffrn_reflns_number 3523
_diffrn_reflns_theta_full 24.98
_diffrn_reflns_theta_max 24.98
_diffrn_reflns_theta_min 2.33
_exptl_absorpt_coefficient_mu 0.929
_exptl_absorpt_correction_T_max 1.0000
_exptl_absorpt_correction_T_min 0.7990
_exptl_absorpt_correction_type psi-scan
_exptl_crystal_colour 'light yellow'
_exptl_crystal_density_diffrn 1.456
_exptl_crystal_density_method 'not measured'
_exptl_crystal_description block
_exptl_crystal_F_000 860
_exptl_crystal_size_max 0.60
_exptl_crystal_size_mid 0.40
_exptl_crystal_size_min 0.20
_refine_diff_density_max 0.336
_refine_diff_density_min -0.331
_refine_diff_density_rms 0.068
_refine_ls_extinction_method none
_refine_ls_goodness_of_fit_ref 1.027
_refine_ls_hydrogen_treatment mixed
_refine_ls_matrix_type full
_refine_ls_number_parameters 234
_refine_ls_number_reflns 3361
_refine_ls_number_restraints 0
_refine_ls_restrained_S_all 1.027
_refine_ls_R_factor_all 0.0947
_refine_ls_R_factor_gt 0.0446
_refine_ls_shift/su_max 0.000
_refine_ls_shift/su_mean 0.000
_refine_ls_structure_factor_coef Fsqd
_refine_ls_weighting_details 'calc w=1/[\s^2^(Fo^2^)+(0.0441P)^2^+0.0000P] where P=(Fo^2^+2Fc^2^)/3'
_refine_ls_weighting_scheme calc
_refine_ls_wR_factor_gt 0.1071
_refine_ls_wR_factor_ref 0.1260
_reflns_number_gt 2204
_reflns_number_total 3361
_reflns_threshold_expression >2sigma(I)
_cod_duplicate_entry 7113474
_cod_data_source_file b307604k.txt
_cod_data_source_block compd3
_cod_depositor_comments
;
The following automatic conversions were performed:
'_symmetry_cell_setting' value 'Monoclinic' changed to 'monoclinic'
according to '/home/saulius/struct/CIF-dictionaries/cif_core.dic'
dictionary named 'cif_core.dic' version 2.4.1 from
2010-06-29.

'_exptl_absorpt_correction_type' value 'PSI-SCAN' changed to
'psi-scan' according to
'/home/saulius/struct/CIF-dictionaries/cif_core.dic' dictionary named
'cif_core.dic' version 2.4.1 from 2010-06-29.

Automatic conversion script
Id: cif_fix_enum 1527 2010-12-29 10:47:43Z saulius 
;
_cod_original_sg_symbol_H-M P2(1)/c
_cod_database_code 7104893

loop_
_symmetry_equiv_pos_as_xyz
'x, y, z'
'-x, y+1/2, -z+1/2'
'-x, -y, -z'
'x, -y-1/2, z-1/2'

loop_
_atom_site_label
_atom_site_type_symbol
_atom_site_fract_x
_atom_site_fract_y
_atom_site_fract_z
_atom_site_U_iso_or_equiv
_atom_site_adp_type
_atom_site_occupancy
_atom_site_symmetry_multiplicity
_atom_site_calc_flag
_atom_site_refinement_flags
_atom_site_disorder_assembly
_atom_site_disorder_group
Mn1 Mn 0.01758(5) 0.91768(5) 0.61397(5) 0.03715(18) Uani 1 1 d . . .
O1W O 0.0402(3) 1.0796(3) 0.6954(3) 0.0490(8) Uani 1 1 d . . .
H1WA H 0.091(4) 1.102(4) 0.742(4) 0.055(17) Uiso 1 1 d . . .
H1WB H 0.033(5) 1.124(5) 0.644(5) 0.11(2) Uiso 1 1 d . . .
S1 S -0.28694(11) 0.70567(10) 0.63345(11) 0.0654(4) Uani 1 1 d . . .
C14 C -0.1852(4) 0.7930(3) 0.6506(3) 0.0431(10) Uani 1 1 d . . .
N3 N -0.1122(3) 0.8544(3) 0.6633(3) 0.0528(9) Uani 1 1 d . . .
S2 S 0.39104(12) 0.79479(15) 0.88526(13) 0.0955(6) Uani 1 1 d . . .
C15 C 0.2646(4) 0.8310(3) 0.7955(3) 0.0469(10) Uani 1 1 d . . .
N4 N 0.1738(3) 0.8583(3) 0.7340(3) 0.0567(10) Uani 1 1 d . . .
O1 O -0.0106(2) 0.7916(2) 0.4878(2) 0.0466(7) Uani 1 1 d . . .
O2 O 0.8890(2) 0.4967(2) 0.9783(2) 0.0421(6) Uani 1 1 d . . .
N1 N 0.0471(3) 0.6995(2) 0.5180(2) 0.0384(8) Uani 1 1 d . . .
N2 N 0.7715(3) 0.4996(2) 0.9405(2) 0.0380(7) Uani 1 1 d . . .
C1 C 0.1037(4) 0.6604(3) 0.4590(3) 0.0437(10) Uani 1 1 d . . .
H1A H 0.1014 0.6964 0.3967 0.052 Uiso 1 1 calc R . .
C2 C 0.1645(4) 0.5680(3) 0.4906(3) 0.0468(10) Uani 1 1 d . . .
H2A H 0.2041 0.5423 0.4497 0.056 Uiso 1 1 calc R . .
C3 C 0.1688(3) 0.5112(3) 0.5820(3) 0.0385(9) Uani 1 1 d . . .
C4 C 0.1083(3) 0.5538(3) 0.6391(3) 0.0403(9) Uani 1 1 d . . .
H4A H 0.1082 0.5185 0.7008 0.048 Uiso 1 1 calc R . .
C5 C 0.0482(3) 0.6473(3) 0.6067(3) 0.0406(9) Uani 1 1 d . . .
H5A H 0.0080 0.6745 0.6464 0.049 Uiso 1 1 calc R . .
C6 C 0.2372(3) 0.4102(3) 0.6174(3) 0.0457(10) Uani 1 1 d . . .
H6A H 0.2243 0.3678 0.5523 0.055 Uiso 1 1 calc R . .
H6B H 0.2088 0.3705 0.6641 0.055 Uiso 1 1 calc R . .
C7 C 0.3685(3) 0.4300(4) 0.6809(4) 0.0528(11) Uani 1 1 d . . .
H7A H 0.4088 0.3626 0.6955 0.063 Uiso 1 1 calc R . .
H7B H 0.3960 0.4710 0.6344 0.063 Uiso 1 1 calc R . .
C8 C 0.4005(3) 0.4880(4) 0.7903(4) 0.0520(11) Uani 1 1 d . . .
H8A H 0.3662 0.5581 0.7764 0.062 Uiso 1 1 calc R . .
H8B H 0.3695 0.4499 0.8360 0.062 Uiso 1 1 calc R . .
C9 C 0.5314(3) 0.4966(3) 0.8502(3) 0.0454(10) Uani 1 1 d . . .
C10 C 0.5921(4) 0.5823(3) 0.8389(4) 0.0564(12) Uani 1 1 d . . .
H10A H 0.5516 0.6411 0.7997 0.068 Uiso 1 1 calc R . .
C11 C 0.7131(4) 0.5828(3) 0.8849(4) 0.0525(11) Uani 1 1 d . . .
H11A H 0.7532 0.6417 0.8766 0.063 Uiso 1 1 calc R . .
C12 C 0.5955(4) 0.4142(4) 0.9131(4) 0.0584(12) Uani 1 1 d . . .
H12A H 0.5574 0.3560 0.9258 0.070 Uiso 1 1 calc R . .
C13 C 0.7153(4) 0.4168(3) 0.9575(4) 0.0531(11) Uani 1 1 d . . .
H13B H 0.7577 0.3602 0.9999 0.064 Uiso 1 1 calc R . .

loop_
_atom_site_aniso_label
_atom_site_aniso_U_11
_atom_site_aniso_U_22
_atom_site_aniso_U_33
_atom_site_aniso_U_23
_atom_site_aniso_U_13
_atom_site_aniso_U_12
Mn1 0.0345(3) 0.0393(3) 0.0380(3) 0.0025(3) 0.0152(3) 0.0003(3)
O1W 0.059(2) 0.0460(18) 0.0440(18) -0.0045(17) 0.0236(17) -0.0060(17)
S1 0.0557(8) 0.0685(8) 0.0713(9) -0.0049(6) 0.0254(7) -0.0174(6)
C14 0.046(2) 0.046(2) 0.041(2) 0.0047(19) 0.022(2) 0.007(2)
N3 0.055(2) 0.053(2) 0.059(2) 0.0000(19) 0.0334(19) -0.005(2)
S2 0.0530(9) 0.1337(15) 0.0889(11) 0.0487(10) 0.0181(8) 0.0270(9)
C15 0.047(3) 0.054(3) 0.045(2) 0.010(2) 0.026(2) 0.003(2)
N4 0.050(2) 0.068(3) 0.045(2) 0.0074(19) 0.0127(19) 0.007(2)
O1 0.0569(18) 0.0353(15) 0.0443(16) 0.0050(12) 0.0174(14) 0.0098(13)
O2 0.0235(14) 0.0513(16) 0.0488(16) -0.0110(13) 0.0121(12) -0.0026(12)
N1 0.0413(19) 0.0374(18) 0.0360(18) -0.0040(14) 0.0152(15) -0.0010(15)
N2 0.0290(17) 0.0418(18) 0.0421(18) -0.0003(15) 0.0133(14) -0.0005(15)
C1 0.055(3) 0.042(2) 0.040(2) 0.0044(18) 0.024(2) -0.001(2)
C2 0.051(3) 0.048(3) 0.050(2) -0.007(2) 0.030(2) -0.003(2)
C3 0.035(2) 0.037(2) 0.039(2) -0.0078(17) 0.0107(17) -0.0051(17)
C4 0.042(2) 0.040(2) 0.040(2) 0.0044(17) 0.0168(19) 0.0006(18)
C5 0.042(2) 0.041(2) 0.043(2) 0.0009(18) 0.0226(19) 0.0006(18)
C6 0.041(2) 0.039(2) 0.051(2) -0.0047(19) 0.0126(19) 0.0012(19)
C7 0.035(2) 0.062(3) 0.061(3) -0.006(2) 0.019(2) 0.009(2)
C8 0.031(2) 0.066(3) 0.057(3) -0.008(2) 0.016(2) -0.003(2)
C9 0.028(2) 0.052(3) 0.054(2) -0.005(2) 0.0146(18) -0.0002(19)
C10 0.038(2) 0.049(3) 0.076(3) 0.016(2) 0.018(2) 0.008(2)
C11 0.043(2) 0.040(2) 0.077(3) 0.014(2) 0.026(2) 0.001(2)
C12 0.034(2) 0.059(3) 0.081(3) 0.018(2) 0.022(2) -0.004(2)
C13 0.038(2) 0.048(2) 0.065(3) 0.019(2) 0.013(2) 0.001(2)

loop_
_atom_type_symbol
_atom_type_description
_atom_type_scat_dispersion_real
_atom_type_scat_dispersion_imag
_atom_type_scat_source
C C 0.0033 0.0016 'International Tables Vol C Tables 4.2.6.8 and 6.1.1.4'
H H 0.0000 0.0000 'International Tables Vol C Tables 4.2.6.8 and 6.1.1.4'
N N 0.0061 0.0033 'International Tables Vol C Tables 4.2.6.8 and 6.1.1.4'
O O 0.0106 0.0060 'International Tables Vol C Tables 4.2.6.8 and 6.1.1.4'
S S 0.1246 0.1234 'International Tables Vol C Tables 4.2.6.8 and 6.1.1.4'
Mn Mn 0.3368 0.7283 'International Tables Vol C Tables 4.2.6.8 and 6.1.1.4'

loop_
_geom_angle_atom_site_label_1
_geom_angle_atom_site_label_2
_geom_angle_atom_site_label_3
_geom_angle
_geom_angle_site_symmetry_1
_geom_angle_site_symmetry_3
_geom_angle_publ_flag
N4 Mn1 N3 103.17(14) . . ?
N4 Mn1 O2 164.48(12) . 4_475 ?
N3 Mn1 O2 92.16(12) . 4_475 ?
N4 Mn1 O1 97.06(12) . . ?
N3 Mn1 O1 93.04(12) . . ?
O2 Mn1 O1 84.34(10) 4_475 . ?
N4 Mn1 O2 92.09(12) . 2_656 ?
N3 Mn1 O2 164.54(12) . 2_656 ?
O2 Mn1 O2 72.71(10) 4_475 2_656 ?
O1 Mn1 O2 82.52(10) . 2_656 ?
N4 Mn1 O1W 93.89(15) . . ?
N3 Mn1 O1W 98.92(13) . . ?
O2 Mn1 O1W 81.19(13) 4_475 . ?
O1 Mn1 O1W 161.51(11) . . ?
O2 Mn1 O1W 82.24(11) 2_656 . ?
N3 C14 S1 179.5(4) . . ?
C14 N3 Mn1 149.3(3) . . ?
N4 C15 S2 178.0(4) . . ?
C15 N4 Mn1 173.9(4) . . ?
N1 O1 Mn1 119.8(2) . . ?
N2 O2 Mn1 128.9(2) . 4_676 ?
N2 O2 Mn1 123.1(2) . 2_646 ?
Mn1 O2 Mn1 107.29(10) 4_676 2_646 ?
C5 N1 O1 119.9(3) . . ?
C5 N1 C1 120.5(3) . . ?
O1 N1 C1 119.6(3) . . ?
C11 N2 C13 120.6(3) . . ?
C11 N2 O2 120.0(3) . . ?
C13 N2 O2 119.3(3) . . ?
N1 C1 C2 119.9(4) . . ?
C1 C2 C3 121.9(4) . . ?
C4 C3 C2 116.1(4) . . ?
C4 C3 C6 122.2(4) . . ?
C2 C3 C6 121.7(4) . . ?
C5 C4 C3 121.3(4) . . ?
N1 C5 C4 120.4(3) . . ?
C3 C6 C7 112.4(3) . . ?
C8 C7 C6 113.9(3) . . ?
C9 C8 C7 110.0(3) . . ?
C10 C9 C12 117.0(4) . . ?
C10 C9 C8 122.4(4) . . ?
C12 C9 C8 120.4(4) . . ?
C9 C10 C11 121.0(4) . . ?
N2 C11 C10 119.9(4) . . ?
C9 C12 C13 120.6(4) . . ?
N2 C13 C12 120.6(4) . . ?

loop_
_geom_bond_atom_site_label_1
_geom_bond_atom_site_label_2
_geom_bond_distance
_geom_bond_site_symmetry_2
_geom_bond_publ_flag
Mn1 N4 2.091(4) . ?
Mn1 N3 2.141(3) . ?
Mn1 O2 2.150(3) 4_475 ?
Mn1 O1 2.229(3) . ?
Mn1 O2 2.243(3) 2_656 ?
Mn1 O1W 2.276(3) . ?
S1 C14 1.631(5) . ?
C14 N3 1.159(5) . ?
S2 C15 1.610(5) . ?
C15 N4 1.148(5) . ?
O1 N1 1.342(4) . ?
O2 N2 1.349(4) . ?
O2 Mn1 2.150(3) 4_676 ?
O2 Mn1 2.243(3) 2_646 ?
N1 C5 1.341(5) . ?
N1 C1 1.346(5) . ?
N2 C11 1.320(5) . ?
N2 C13 1.331(5) . ?
C1 C2 1.364(5) . ?
C2 C3 1.388(5) . ?
C3 C4 1.381(5) . ?
C3 C6 1.501(5) . ?
C4 C5 1.372(5) . ?
C6 C7 1.532(5) . ?
C7 C8 1.521(6) . ?
C8 C9 1.507(5) . ?
C9 C10 1.368(6) . ?
C9 C12 1.369(6) . ?
C10 C11 1.385(5) . ?
C12 C13 1.372(5) . ?
